data_4133669
loop_
_publ_author_name
'Sun, Tu'
'Wei, Lei'
'Chen, Yichong'
'Ma, Yanhang'
'Zhang, Yue-Biao'

_publ_section_title
;
 Atomic-Level Characterization of Dynamics of a 3D Covalent Organic
 Framework by Cryo-Electron Diffraction Tomography.
;
_journal_issue 28
_journal_name_full 'Journal of the American Chemical Society'
_journal_page_first 10962
_journal_page_last 10966
_journal_paper_doi 10.1021/jacs.9b04895
_journal_volume 141
_journal_year 2019
_chemical_formula_moiety '0.25(C164 H112 N16)'
_chemical_formula_sum 'C41 H28 N4'
_chemical_formula_weight 576.67
_chemical_name_systematic COF-300-V_RT
_space_group_crystal_system tetragonal
_space_group_IT_number 88
_space_group_name_Hall '-I 4ad'
_space_group_name_H-M_alt 'I 41/a :2'
_atom_sites_solution_hydrogens geom
_atom_sites_solution_primary direct
_audit_creation_date 2019-05-06
_audit_creation_method
;
Olex2 1.2
(compiled 2018.05.29 svn.r3508 for OlexSys, GUI svn.r5506)
;
_cell_angle_alpha 90
_cell_angle_beta 90
_cell_angle_gamma 90
_cell_formula_units_Z 4
_cell_length_a 20.150
_cell_length_b 20.150
_cell_length_c 8.850
_cell_measurement_temperature 298
_cell_volume 3593.299
_computing_molecular_graphics 'Olex2 (Dolomanov et al., 2009)'
_computing_publication_material 'Olex2 (Dolomanov et al., 2009)'
_computing_structure_refinement 'XL (Sheldrick, 2008)'
_computing_structure_solution 'ShelXS (Sheldrick, 2008)'
_diffrn_ambient_temperature 298
_diffrn_measured_fraction_theta_full 0.253
_diffrn_measured_fraction_theta_max 0.253
_diffrn_measurement_device_type 'JOEL JEM 2100 Plus with TVIPS CMOS'
_diffrn_radiation_wavelength 0.0251
_diffrn_reflns_av_R_equivalents 0.1411
_diffrn_reflns_av_unetI/netI 0.0887
_diffrn_reflns_Laue_measured_fraction_full 0.253
_diffrn_reflns_Laue_measured_fraction_max 0.253
_diffrn_reflns_limit_h_max 10
_diffrn_reflns_limit_h_min -10
_diffrn_reflns_limit_k_max 17
_diffrn_reflns_limit_k_min -20
_diffrn_reflns_limit_l_max 8
_diffrn_reflns_limit_l_min -8
_diffrn_reflns_number 794
_diffrn_reflns_point_group_measured_fraction_full 0.253
_diffrn_reflns_point_group_measured_fraction_max 0.253
_diffrn_reflns_theta_full 0.788
_diffrn_reflns_theta_max 0.788
_diffrn_reflns_theta_min 0.071
_exptl_absorpt_coefficient_mu 0.063
_exptl_absorpt_correction_type none
_exptl_crystal_colour 'dull light yellow'
_exptl_crystal_colour_lustre dull
_exptl_crystal_colour_modifier light
_exptl_crystal_colour_primary yellow
_exptl_crystal_density_diffrn 1.066
_exptl_crystal_description prism
_exptl_crystal_F_000 1208
_exptl_crystal_preparation 'Dispersed in water and evacuated to completely remove water'
_exptl_crystal_recrystallization_method 'Y. B. Zhang, et al. J. Am. Chem. Soc. 2019, 141, 3298.'
_exptl_crystal_size_max 0.001
_exptl_crystal_size_mid 0.0004
_exptl_crystal_size_min 0.0004
_refine_diff_density_max 0.254
_refine_diff_density_min -0.458
_refine_diff_density_rms 0.109
_refine_ls_extinction_method none
_refine_ls_goodness_of_fit_ref 1.080
_refine_ls_hydrogen_treatment constr
_refine_ls_matrix_type full
_refine_ls_number_parameters 60
_refine_ls_number_reflns 314
_refine_ls_number_restraints 265
_refine_ls_restrained_S_all 0.773
_refine_ls_R_factor_all 0.2952
_refine_ls_R_factor_gt 0.2801
_refine_ls_shift/su_max 0.000
_refine_ls_shift/su_mean 0.000
_refine_ls_structure_factor_coef Fsqd
_refine_ls_weighting_details 'w=1/[\s^2^(Fo^2^)+(0.2000P)^2^+250.0000P] where P=(Fo^2^+2Fc^2^)/3'
_refine_ls_weighting_scheme calc
_refine_ls_wR_factor_gt 0.5713
_refine_ls_wR_factor_ref 0.5808
_reflns_Friedel_coverage 0.000
_reflns_number_gt 281
_reflns_number_total 314
_reflns_threshold_expression 'I > 2\s(I)'
_cod_data_source_file ja9b04895_si_002.cif
_cod_data_source_block cof-300-v_rt
_cod_original_cell_volume 3593.3
_cod_original_sg_symbol_H-M 'I 41/a'
_cod_database_code 4133669
_shelx_shelxl_version_number 2017/1
_shelx_space_group_comment
;
The symmetry employed for this shelxl refinement is uniquely defined
by the following loop, which should always be used as a source of
symmetry information in preference to the above space-group names.
They are only intended as comments.
;
_shelx_estimated_absorpt_t_max 1.000
_shelx_estimated_absorpt_t_min 1.000
_olex2_refinement_description
;
1. Fixed Uiso
 At 1.2 times of:
  All C(H) groups
2. Restrained distances
 N1-C8
 1.3 with sigma of 0.02
 C2-C4 \\sim C2-C6 \\sim C6-C4 \\sim C3-C7 \\sim C7-C5 \\sim C5-C3 \\sim
C9-C11_$1 \\sim C9-C10_$1 ~
 C10_$1-C11_$1 \\sim C10-C11 \\sim C11-C9_$1 \\sim C9_$1-C10
 with sigma of 0.02
 C3-C2 \\sim C4-C3 \\sim C5-C4 \\sim C6-C5 \\sim C7-C6 \\sim C7-C2 \\sim C9-C11
\\sim C9-C10 \\sim C11_$1-C10
 \\sim C9_$1-C11_$1 \\sim C9_$1-C10_$1 \\sim C11-C10_$1
 with sigma of 0.02
 N1-C4 \\sim N1-C6 \\sim C3-C1 \\sim C1-C7 \\sim C8-C10 \\sim C8-C11
 with sigma of 0.02
3. Restrained planarity
 C2, C7, C6, C5, C4, C3
 with sigma of 0.1
 C9, C10, C11_$1, C9_$1, C10_$1, C11
 with sigma of 0.1
4. Uiso/Uaniso restraints and constraints
Uanis(C9) \\sim Ueq, Uanis(C10) \\sim Ueq, Uanis(C11) \\sim Ueq, Uanis(C8)
\\sim Ueq, Uanis(N1) \\sim Ueq: with sigma of 0.1 and sigma for terminal atoms
of 0.2
Uanis(C4) = Uanis(C3) = Uanis(C7) = Uanis(C6) = Uanis(C5) = Uanis(C2)
Uanis(C9) = Uanis(C11) = Uanis(C10) = Uanis(C9) = Uanis(C11) = Uanis(C10)
5. Rigid body (RIGU) restrains
 C11, C9, C8, C10, N1, C5, C4, C3, C2, C7, C6, C1
 with sigma for 1-2 distances of 0.004 and sigma for 1-3 distances of 0.004
6.a Aromatic/amide H refined with riding coordinates:
 C4(H4), C3(H3), C7(H7), C6(H6), C8(H8), C10(H10), C11(H11)
;
_olex2_exptl_crystal_mounting_method 'copper grid coated with ultrathin carbon film'
_olex2_submission_special_instructions 'No special instructions were received'

loop_
_space_group_symop_operation_xyz
'x, y, z'
'-y+3/4, x+1/4, z+1/4'
'-x+1/2, -y, z+1/2'
'y+3/4, -x+3/4, z+3/4'
'x+1/2, y+1/2, z+1/2'
'-y+5/4, x+3/4, z+3/4'
'-x+1, -y+1/2, z+1'
'y+5/4, -x+5/4, z+5/4'
'-x, -y, -z'
'y-3/4, -x-1/4, -z-1/4'
'x-1/2, y, -z-1/2'
'-y-3/4, x-3/4, -z-3/4'
'-x+1/2, -y+1/2, -z+1/2'
'y-1/4, -x+1/4, -z+1/4'
'x, y+1/2, -z'
'-y-1/4, x-1/4, -z-1/4'

loop_
_atom_site_label
_atom_site_type_symbol
_atom_site_fract_x
_atom_site_fract_y
_atom_site_fract_z
_atom_site_U_iso_or_equiv
_atom_site_adp_type
_atom_site_occupancy
_atom_site_site_symmetry_order
_atom_site_calc_flag
_atom_site_refinement_flags_posn
_atom_site_refinement_flags_adp
_atom_site_refinement_flags_occupancy
C1 C 0.000000 0.250000 0.125000 0.165(18) Uani 1 4 d DS TU P
C5 C -0.0218(15) 0.394(2) 0.487(4) 0.172(11) Uani 1 1 d D U .
C4 C -0.0741(16) 0.3842(18) 0.383(3) 0.172(11) Uani 1 1 d D U .
H4 H -0.113185 0.408380 0.391904 0.206 Uiso 1 1 calc R . .
C3 C -0.0667(13) 0.3375(17) 0.265(3) 0.172(11) Uani 1 1 d D U .
H3 H -0.102927 0.326478 0.205022 0.206 Uiso 1 1 calc R . .
C2 C -0.0045(11) 0.3077(18) 0.238(3) 0.172(11) Uani 1 1 d D U .
C7 C 0.0492(12) 0.3205(16) 0.336(3) 0.172(11) Uani 1 1 d D U .
H7 H 0.090021 0.300342 0.319618 0.206 Uiso 1 1 calc R . .
C6 C 0.0407(14) 0.3642(17) 0.460(3) 0.172(11) Uani 1 1 d D U .
H6 H 0.076256 0.373475 0.523419 0.206 Uiso 1 1 calc R . .
C8 C 0.020(2) 0.451(3) 0.691(4) 0.19(2) Uani 1 1 d D U .
H8 H 0.060839 0.448820 0.641472 0.230 Uiso 1 1 calc R . .
N1 N -0.0356(19) 0.430(3) 0.636(4) 0.20(2) Uani 1 1 d D U .
C9 C 0.0092(13) 0.4785(19) 0.850(2) 0.203(17) Uani 1 1 d D U .
C10 C -0.0547(10) 0.477(2) 0.915(3) 0.203(17) Uani 1 1 d D U .
H10 H -0.090750 0.462492 0.858185 0.244 Uiso 1 1 calc R . .
C11 C 0.0640(10) 0.501(2) 0.935(3) 0.203(17) Uani 1 1 d D U .
H11 H 0.106083 0.502087 0.891772 0.244 Uiso 1 1 calc R . .

loop_
_atom_site_aniso_label
_atom_site_aniso_U_11
_atom_site_aniso_U_22
_atom_site_aniso_U_33
_atom_site_aniso_U_23
_atom_site_aniso_U_13
_atom_site_aniso_U_12
C1 0.19(3) 0.19(3) 0.11(3) 0.000 0.000 0.000
C5 0.19(2) 0.21(2) 0.114(14) -0.010(13) -0.002(16) -0.005(18)
C4 0.19(2) 0.21(2) 0.114(14) -0.010(13) -0.002(16) -0.005(18)
C3 0.19(2) 0.21(2) 0.114(14) -0.010(13) -0.002(16) -0.005(18)
C2 0.19(2) 0.21(2) 0.114(14) -0.010(13) -0.002(16) -0.005(18)
C7 0.19(2) 0.21(2) 0.114(14) -0.010(13) -0.002(16) -0.005(18)
C6 0.19(2) 0.21(2) 0.114(14) -0.010(13) -0.002(16) -0.005(18)
C8 0.27(4) 0.13(5) 0.17(3) -0.03(3) -0.03(3) -0.01(4)
N1 0.24(4) 0.21(5) 0.15(2) -0.04(3) 0.00(2) -0.01(3)
C9 0.28(4) 0.16(3) 0.16(2) -0.03(2) -0.03(2) 0.00(3)
C10 0.28(4) 0.16(3) 0.16(2) -0.03(2) -0.03(2) 0.00(3)
C11 0.28(4) 0.16(3) 0.16(2) -0.03(2) -0.03(2) 0.00(3)

loop_
_atom_type_symbol
_atom_type_description
_atom_type_scat_dispersion_real
_atom_type_scat_dispersion_imag
_atom_type_scat_source
C C 0.0033 0.0016 'International Tables Vol C Tables 4.2.6.8 and 6.1.1.4'
N N 0.0061 0.0033 'International Tables Vol C Tables 4.2.6.8 and 6.1.1.4'
H H 0.0000 0.0000 'International Tables Vol C Tables 4.2.6.8 and 6.1.1.4'

loop_
_geom_angle_atom_site_label_1
_geom_angle_atom_site_label_2
_geom_angle_atom_site_label_3
_geom_angle
_geom_angle_site_symmetry_1
_geom_angle_site_symmetry_3
C2 C1 C2 115.2(16) . 12_666
C2 C1 C2 115.2(16) 14 7_454
C2 C1 C2 99(3) . 7_454
C2 C1 C2 115.2(16) . 14
C2 C1 C2 99(3) 12_666 14
C2 C1 C2 115.2(16) 12_666 7_454
C4 C5 C6 119.8(11) . .
C4 C5 N1 119.5(13) . .
C6 C5 N1 120.3(13) . .
C5 C4 H4 120.2 . .
C5 C4 C3 119.7(11) . .
C3 C4 H4 120.2 . .
C4 C3 H3 119.9 . .
C4 C3 C2 120.1(11) . .
C2 C3 H3 119.9 . .
C3 C2 C1 119.0(12) . .
C3 C2 C7 120.0(11) . .
C7 C2 C1 119.6(13) . .
C2 C7 H7 120.1 . .
C2 C7 C6 119.8(11) . .
C6 C7 H7 120.1 . .
C5 C6 H6 120.0 . .
C7 C6 C5 120.0(11) . .
C7 C6 H6 120.0 . .
N1 C8 H8 125.0 . .
N1 C8 C9 110(3) . .
C9 C8 H8 125.0 . .
C8 N1 C5 109(3) . .
C10 C9 C8 119.8(11) . .
C10 C9 C11 120.3(10) . .
C11 C9 C8 119.7(11) . .
C9 C10 H10 120.1 . .
C9 C10 C11 119.8(10) . 9_567
C11 C10 H10 120.1 9_567 .
C9 C11 H11 120.1 . .
C10 C11 C9 119.8(10) 9_567 .
C10 C11 H11 120.1 9_567 .

loop_
_geom_bond_atom_site_label_1
_geom_bond_atom_site_label_2
_geom_bond_distance
_geom_bond_site_symmetry_2
C1 C2 1.54(3) .
C1 C2 1.54(3) 7_454
C1 C2 1.54(3) 12_666
C1 C2 1.54(3) 14
C5 C4 1.411(19) .
C5 C6 1.415(19) .
C5 N1 1.53(3) .
C4 H4 0.9300 .
C4 C3 1.411(19) .
C3 H3 0.9300 .
C3 C2 1.410(19) .
C2 C7 1.410(19) .
C7 H7 0.9300 .
C7 C6 1.414(19) .
C6 H6 0.9300 .
C8 H8 0.9300 .
C8 N1 1.30(2) .
C8 C9 1.53(3) .
C9 C10 1.410(17) .
C9 C11 1.411(17) .
C10 H10 0.9300 .
C10 C11 1.413(17) 9_567
C11 H11 0.9300 .
